data_7018903
loop_
_publ_author_name
'Kong, Fang'
'Hu, Chun-Li'
'Xu, Xiang'
'Zhou, Tian-Hua'
'Mao, Jiang-Gao'

_publ_section_title
;
 Syntheses, crystal structures and SHG properties of a series of polar
 alkali-metal molybdenum(vi) selenites based on strandberg-type
 [Mo(5)O(15)(SeO(3))(2)](4-) polyanion.
;
_journal_issue 18
_journal_name_full 'Dalton transactions (Cambridge, England : 2003)'
_journal_page_first 5687
_journal_page_last 5695
_journal_paper_doi 10.1039/c2dt12437h
_journal_volume 41
_journal_year 2012
_chemical_formula_sum 'H4 Mo5 O23 Rb4 Se2'
_chemical_formula_weight 1351.53
_chemical_name_systematic
;
?
;
_space_group_IT_number 14
_symmetry_cell_setting monoclinic
_symmetry_space_group_name_Hall '-P 2yn'
_symmetry_space_group_name_H-M 'P 1 21/n 1'
_atom_sites_solution_hydrogens geom
_atom_sites_solution_primary direct
_atom_sites_solution_secondary difmap
_audit_creation_method SHELXL-97
_cell_angle_alpha 90.00
_cell_angle_beta 114.052(3)
_cell_angle_gamma 90.00
_cell_formula_units_Z 4
_cell_length_a 10.0975(19)
_cell_length_b 23.503(4)
_cell_length_c 10.669(2)
_cell_measurement_reflns_used 6194
_cell_measurement_temperature 293(2)
_cell_measurement_theta_max 27.5011
_cell_measurement_theta_min 2.2627
_cell_volume 2312.1(7)
_computing_structure_refinement 'SHELXL-97 (Sheldrick, 1997)'
_computing_structure_solution 'SHELXS-97 (Sheldrick, 1990)'
_diffrn_ambient_temperature 293(2)
_diffrn_measured_fraction_theta_full 0.967
_diffrn_measured_fraction_theta_max 0.967
_diffrn_measurement_device_type Mercury70
_diffrn_measurement_method CCD_Profile_fitting
_diffrn_radiation_monochromator graphite
_diffrn_radiation_source 'fine-focus sealed tube'
_diffrn_radiation_type MoK\a
_diffrn_radiation_wavelength 0.71073
_diffrn_reflns_av_R_equivalents 0.0254
_diffrn_reflns_av_sigmaI/netI 0.0244
_diffrn_reflns_limit_h_max 13
_diffrn_reflns_limit_h_min -12
_diffrn_reflns_limit_k_max 30
_diffrn_reflns_limit_k_min -30
_diffrn_reflns_limit_l_max 10
_diffrn_reflns_limit_l_min -13
_diffrn_reflns_number 17911
_diffrn_reflns_theta_full 27.49
_diffrn_reflns_theta_max 27.49
_diffrn_reflns_theta_min 2.26
_exptl_absorpt_coefficient_mu 14.250
_exptl_absorpt_correction_T_max 1.0000
_exptl_absorpt_correction_T_min 0.7546
_exptl_absorpt_correction_type multi-scan
_exptl_crystal_colour colorless
_exptl_crystal_density_diffrn 3.882
_exptl_crystal_density_method 'not measured'
_exptl_crystal_description prism
_exptl_crystal_F_000 2456
_exptl_crystal_size_max 0.2
_exptl_crystal_size_mid 0.15
_exptl_crystal_size_min 0.1
_refine_diff_density_max 3.427
_refine_diff_density_min -2.750
_refine_diff_density_rms 0.153
_refine_ls_extinction_coef 0.00339(8)
_refine_ls_extinction_expression Fc^*^=kFc[1+0.001xFc^2^\l^3^/sin(2\q)]^-1/4^
_refine_ls_extinction_method SHELXL
_refine_ls_goodness_of_fit_ref 1.015
_refine_ls_hydrogen_treatment constr
_refine_ls_matrix_type full
_refine_ls_number_parameters 308
_refine_ls_number_reflns 5138
_refine_ls_number_restraints 0
_refine_ls_restrained_S_all 1.015
_refine_ls_R_factor_all 0.0279
_refine_ls_R_factor_gt 0.0250
_refine_ls_shift/su_max 0.008
_refine_ls_shift/su_mean 0.001
_refine_ls_structure_factor_coef Fsqd
_refine_ls_weighting_details 'calc w=1/[\s^2^(Fo^2^)+(0.0289P)^2^+8.3706P] where P=(Fo^2^+2Fc^2^)/3'
_refine_ls_weighting_scheme calc
_refine_ls_wR_factor_gt 0.0571
_refine_ls_wR_factor_ref 0.0585
_reflns_number_gt 4786
_reflns_number_total 5138
_reflns_threshold_expression >2sigma(I)
_cod_data_source_file c2dt12437h.txt
_cod_data_source_block Rb4Mo5O15(SeO3)2(H2O)2-2
_cod_depositor_comments
;
The following automatic conversions were performed:

'_exptl_absorpt_correction_type' value 'Multi-scan' changed to
'multi-scan' according to
/home/saulius/struct/CIF-dictionaries/cif_core.dic dictionary named
'cif_core.dic' version 2.4.1 from 2010-06-29.

Automatic conversion script
Id: cif_fix_values 1715 2011-07-08 13:25:40Z adriana 
;
_cod_original_cell_volume 2312.2(7)
_cod_original_sg_symbol_H-M P2(1)/n
_cod_database_code 7018903

loop_
_symmetry_equiv_pos_as_xyz
'x, y, z'
'-x+1/2, y+1/2, -z+1/2'
'-x, -y, -z'
'x-1/2, -y-1/2, z-1/2'

loop_
_atom_site_label
_atom_site_type_symbol
_atom_site_fract_x
_atom_site_fract_y
_atom_site_fract_z
_atom_site_U_iso_or_equiv
_atom_site_adp_type
_atom_site_occupancy
_atom_site_symmetry_multiplicity
_atom_site_calc_flag
_atom_site_refinement_flags
Rb2 Rb 0.59063(5) 0.39593(2) 0.44920(5) 0.02402(11) Uani 1 1 d .
Rb3 Rb 0.93437(5) 0.25598(2) 0.52748(5) 0.02564(12) Uani 1 1 d .
Mo1 Mo 0.79205(4) 0.104284(15) 0.58206(4) 0.01247(9) Uani 1 1 d .
Mo2 Mo 0.54405(4) 0.209995(15) 0.46040(4) 0.01327(9) Uani 1 1 d .
Mo3 Mo 0.30079(4) 0.196215(15) 0.60375(4) 0.01360(9) Uani 1 1 d .
Mo4 Mo 0.39484(4) 0.085979(15) 0.82491(4) 0.01297(9) Uani 1 1 d .
Mo5 Mo 0.72736(4) 0.038368(14) 0.86656(4) 0.01207(9) Uani 1 1 d .
Se1 Se 0.67765(4) 0.187963(16) 0.81595(4) 0.01159(9) Uani 1 1 d .
Se2 Se 0.42708(4) 0.067029(16) 0.51553(4) 0.01149(9) Uani 1 1 d .
O1 O 0.7736(3) 0.13420(12) 0.9131(3) 0.0153(6) Uani 1 1 d .
O2 O 0.5057(3) 0.17110(12) 0.7965(3) 0.0149(6) Uani 1 1 d .
O2W O 0.6314(5) 0.3583(2) 0.7105(4) 0.0452(11) Uani 1 1 d .
H2WA H 0.5769 0.3772 0.7386 0.068 Uiso 1 1 d R
H2WB H 0.7195 0.3632 0.7654 0.068 Uiso 1 1 d R
O3 O 0.6747(3) 0.16875(12) 0.6591(3) 0.0153(6) Uani 1 1 d .
O4 O 0.5736(3) 0.05615(12) 0.4842(3) 0.0147(6) Uani 1 1 d .
O5 O 0.4014(3) 0.13889(12) 0.4894(3) 0.0150(6) Uani 1 1 d .
O6 O 0.5032(3) 0.06163(12) 0.6924(3) 0.0144(6) Uani 1 1 d .
O7 O 0.1467(3) 0.20113(14) 0.4559(3) 0.0217(7) Uani 1 1 d .
O8 O 0.4364(3) 0.24042(12) 0.5630(3) 0.0177(6) Uani 1 1 d .
O9 O 0.8068(3) 0.05905(12) 0.7368(3) 0.0151(6) Uani 1 1 d .
O10 O 0.5837(3) 0.05490(13) 0.9367(3) 0.0175(6) Uani 1 1 d .
O11 O 0.3730(3) 0.12431(14) 0.9532(3) 0.0208(7) Uani 1 1 d .
O12 O 0.6770(3) 0.15555(12) 0.4367(3) 0.0156(6) Uani 1 1 d .
O13 O 0.8784(3) 0.03238(14) 1.0172(3) 0.0197(7) Uani 1 1 d .
O14 O 0.8427(4) 0.05583(14) 0.4886(3) 0.0218(7) Uani 1 1 d .
O15 O 0.2858(4) 0.02784(14) 0.8052(4) 0.0232(7) Uani 1 1 d .
O16 O 0.2644(3) 0.12276(13) 0.6604(3) 0.0170(6) Uani 1 1 d .
O17 O 0.9463(3) 0.14367(14) 0.6597(4) 0.0226(7) Uani 1 1 d .
O18 O 0.6914(3) -0.03172(13) 0.8193(4) 0.0220(7) Uani 1 1 d .
O19 O 0.2634(4) 0.24187(13) 0.7108(4) 0.0221(7) Uani 1 1 d .
O20 O 0.6414(4) 0.27077(13) 0.4772(4) 0.0244(7) Uani 1 1 d .
O21 O 0.4195(4) 0.21130(16) 0.2942(3) 0.0267(8) Uani 1 1 d .
Rb4 Rb 0.57846(5) 0.07640(2) 0.21216(5) 0.02302(11) Uani 1 1 d .
Rb1 Rb 0.01890(7) 0.04741(3) 0.32569(7) 0.04946(18) Uani 1 1 d .
O1W O 0.8143(5) 0.13876(16) 0.1935(4) 0.0366(9) Uani 1 1 d .
H1WB H 0.8477 0.1204 0.1440 0.055 Uiso 1 1 d R
H1WA H 0.7839 0.1711 0.1575 0.055 Uiso 1 1 d R

loop_
_atom_site_aniso_label
_atom_site_aniso_U_11
_atom_site_aniso_U_22
_atom_site_aniso_U_33
_atom_site_aniso_U_23
_atom_site_aniso_U_13
_atom_site_aniso_U_12
Rb2 0.0161(2) 0.0304(2) 0.0235(3) -0.00236(19) 0.00600(19) 0.00326(17)
Rb3 0.0219(2) 0.0263(2) 0.0332(3) 0.00428(19) 0.0159(2) 0.00568(17)
Mo1 0.01184(17) 0.01509(17) 0.0124(2) 0.00180(13) 0.00688(15) 0.00246(12)
Mo2 0.01267(17) 0.01434(17) 0.0136(2) 0.00389(14) 0.00618(15) 0.00193(13)
Mo3 0.01281(17) 0.01433(17) 0.0155(2) 0.00351(14) 0.00768(16) 0.00436(13)
Mo4 0.01270(17) 0.01483(17) 0.0141(2) 0.00264(14) 0.00826(15) 0.00182(13)
Mo5 0.01057(17) 0.01331(16) 0.0130(2) 0.00302(13) 0.00547(15) 0.00229(12)
Se1 0.01206(19) 0.01166(18) 0.0115(2) -0.00172(15) 0.00533(17) -0.00043(14)
Se2 0.01101(19) 0.01228(18) 0.0105(2) -0.00080(15) 0.00367(17) -0.00009(14)
O1 0.0152(14) 0.0169(14) 0.0118(16) 0.0014(12) 0.0034(13) 0.0023(11)
O2 0.0118(14) 0.0169(14) 0.0160(17) 0.0019(12) 0.0057(13) -0.0001(11)
O2W 0.038(2) 0.059(3) 0.040(3) 0.020(2) 0.017(2) 0.016(2)
O3 0.0167(15) 0.0184(14) 0.0124(16) 0.0014(12) 0.0074(13) 0.0047(11)
O4 0.0174(15) 0.0141(14) 0.0155(17) -0.0020(12) 0.0095(13) 0.0005(11)
O5 0.0147(14) 0.0128(14) 0.0190(17) 0.0012(12) 0.0084(13) 0.0018(11)
O6 0.0146(15) 0.0197(15) 0.0095(16) 0.0018(12) 0.0054(13) 0.0051(11)
O7 0.0181(16) 0.0282(17) 0.0179(18) 0.0054(14) 0.0066(14) 0.0084(13)
O8 0.0188(15) 0.0144(14) 0.0241(18) 0.0032(12) 0.0130(14) 0.0030(11)
O9 0.0154(15) 0.0177(14) 0.0130(16) 0.0024(12) 0.0066(13) 0.0012(11)
O10 0.0150(15) 0.0243(16) 0.0150(17) 0.0067(13) 0.0081(13) 0.0055(12)
O11 0.0210(16) 0.0245(16) 0.0203(19) 0.0024(13) 0.0121(15) 0.0047(13)
O12 0.0214(15) 0.0165(14) 0.0123(16) 0.0020(12) 0.0104(13) 0.0039(12)
O13 0.0177(15) 0.0249(16) 0.0164(17) 0.0032(13) 0.0069(14) 0.0043(13)
O14 0.0263(17) 0.0252(17) 0.0188(18) 0.0014(14) 0.0143(15) 0.0074(13)
O15 0.0223(17) 0.0209(16) 0.028(2) 0.0045(14) 0.0119(15) -0.0018(13)
O16 0.0125(14) 0.0185(15) 0.0199(18) 0.0040(13) 0.0064(13) 0.0017(11)
O17 0.0162(15) 0.0260(17) 0.0242(19) 0.0041(14) 0.0068(14) 0.0001(13)
O18 0.0221(16) 0.0155(15) 0.029(2) 0.0030(13) 0.0106(15) -0.0001(12)
O19 0.0245(17) 0.0207(16) 0.026(2) -0.0004(14) 0.0147(15) 0.0041(13)
O20 0.0229(17) 0.0182(16) 0.038(2) 0.0044(14) 0.0180(16) 0.0004(13)
O21 0.0231(17) 0.038(2) 0.0152(18) 0.0050(15) 0.0036(15) 0.0008(15)
Rb4 0.0238(2) 0.0285(2) 0.0155(2) -0.00142(18) 0.0068(2) -0.00201(17)
Rb1 0.0439(3) 0.0672(4) 0.0446(4) 0.0232(3) 0.0256(3) 0.0241(3)
O1W 0.057(3) 0.0242(18) 0.033(2) 0.0032(16) 0.022(2) 0.0040(17)

loop_
_atom_type_symbol
_atom_type_description
_atom_type_scat_dispersion_real
_atom_type_scat_dispersion_imag
_atom_type_scat_source
O O 0.0106 0.0060 'International Tables Vol C Tables 4.2.6.8 and 6.1.1.4'
Se Se -0.0929 2.2259 'International Tables Vol C Tables 4.2.6.8 and 6.1.1.4'
Rb Rb -0.9393 2.9676 'International Tables Vol C Tables 4.2.6.8 and 6.1.1.4'
Mo Mo -1.6832 0.6857 'International Tables Vol C Tables 4.2.6.8 and 6.1.1.4'
H H 0.0000 0.0000 'International Tables Vol C Tables 4.2.6.8 and 6.1.1.4'

loop_
_geom_angle_atom_site_label_1
_geom_angle_atom_site_label_2
_geom_angle_atom_site_label_3
_geom_angle
_geom_angle_site_symmetry_1
_geom_angle_site_symmetry_3
O2W Rb2 O11 101.03(11) . 4_665
O2W Rb2 O17 138.41(12) . 4_565
O11 Rb2 O17 91.54(9) 4_665 4_565
O2W Rb2 O20 68.77(12) . .
O11 Rb2 O20 72.90(9) 4_665 .
O17 Rb2 O20 77.69(10) 4_565 .
O2W Rb2 O9 124.56(10) . 4_565
O11 Rb2 O9 134.39(9) 4_665 4_565
O17 Rb2 O9 54.49(8) 4_565 4_565
O20 Rb2 O9 119.44(9) . 4_565
O2W Rb2 O13 76.60(11) . 4_565
O11 Rb2 O13 151.73(9) 4_665 4_565
O17 Rb2 O13 109.05(9) 4_565 4_565
O20 Rb2 O13 129.27(9) . 4_565
O9 Rb2 O13 55.96(8) 4_565 4_565
O2W Rb2 O18 66.79(12) . 2_656
O11 Rb2 O18 72.40(9) 4_665 2_656
O17 Rb2 O18 153.66(9) 4_565 2_656
O20 Rb2 O18 115.40(9) . 2_656
O9 Rb2 O18 123.95(8) 4_565 2_656
O13 Rb2 O18 81.08(8) 4_565 2_656
O2W Rb2 O1 77.25(11) . 4_565
O11 Rb2 O1 156.73(9) 4_665 4_565
O17 Rb2 O1 76.05(8) 4_565 4_565
O20 Rb2 O1 85.12(8) . 4_565
O9 Rb2 O1 51.79(8) 4_565 4_565
O13 Rb2 O1 51.11(8) 4_565 4_565
O18 Rb2 O1 125.75(8) 2_656 4_565
O2W Rb2 O13 103.62(12) . 2_656
O11 Rb2 O13 96.44(8) 4_665 2_656
O17 Rb2 O13 114.22(9) 4_565 2_656
O20 Rb2 O13 164.72(9) . 2_656
O9 Rb2 O13 75.84(8) 4_565 2_656
O13 Rb2 O13 57.88(10) 4_565 2_656
O18 Rb2 O13 49.79(8) 2_656 2_656
O1 Rb2 O13 106.57(8) 4_565 2_656
O2W Rb2 O15 136.93(11) . 4_665
O11 Rb2 O15 49.44(9) 4_665 4_665
O17 Rb2 O15 80.06(9) 4_565 4_665
O20 Rb2 O15 116.79(8) . 4_665
O9 Rb2 O15 91.34(8) 4_565 4_665
O13 Rb2 O15 113.87(8) 4_565 4_665
O18 Rb2 O15 73.64(9) 2_656 4_665
O1 Rb2 O15 143.06(8) 4_565 4_665
O13 Rb2 O15 59.13(8) 2_656 4_665
O2W Rb2 Mo5 95.59(9) . 4_565
O11 Rb2 Mo5 160.72(7) 4_665 4_565
O17 Rb2 Mo5 82.30(6) 4_565 4_565
O20 Rb2 Mo5 122.92(6) . 4_565
O9 Rb2 Mo5 30.81(6) 4_565 4_565
O13 Rb2 Mo5 26.79(6) 4_565 4_565
O18 Rb2 Mo5 105.91(6) 2_656 4_565
O1 Rb2 Mo5 38.04(5) 4_565 4_565
O13 Rb2 Mo5 69.96(6) 2_656 4_565
O15 Rb2 Mo5 111.33(6) 4_665 4_565
O2W Rb2 Mo4 124.62(9) . 4_665
O11 Rb2 Mo4 24.97(7) 4_665 4_665
O17 Rb2 Mo4 78.36(6) 4_565 4_665
O20 Rb2 Mo4 90.85(6) . 4_665
O9 Rb2 Mo4 110.48(6) 4_565 4_665
O13 Rb2 Mo4 139.82(6) 4_565 4_665
O18 Rb2 Mo4 78.68(6) 2_656 4_665
O1 Rb2 Mo4 154.37(6) 4_565 4_665
O13 Rb2 Mo4 82.71(6) 2_656 4_665
O15 Rb2 Mo4 26.54(5) 4_665 4_665
Mo5 Rb2 Mo4 136.056(18) 4_565 4_665
O2W Rb2 H2WA 14.6 . .
O11 Rb2 H2WA 113.5 4_665 .
O17 Rb2 H2WA 140.2 4_565 .
O20 Rb2 H2WA 80.8 . .
O9 Rb2 H2WA 111.9 4_565 .
O13 Rb2 H2WA 62.0 4_565 .
O18 Rb2 H2WA 66.1 2_656 .
O1 Rb2 H2WA 69.1 4_565 .
O13 Rb2 H2WA 94.0 2_656 .
O15 Rb2 H2WA 139.8 4_665 .
Mo5 Rb2 H2WA 81.9 4_565 .
Mo4 Rb2 H2WA 135.2 4_665 .
O2W Rb2 H2WB 14.6 . .
O11 Rb2 H2WB 88.3 4_665 .
O17 Rb2 H2WB 147.3 4_565 .
O20 Rb2 H2WB 71.0 . .
O9 Rb2 H2WB 137.1 4_565 .
O13 Rb2 H2WB 84.5 4_565 .
O18 Rb2 H2WB 55.3 2_656 .
O1 Rb2 H2WB 91.8 4_565 .
O13 Rb2 H2WB 98.3 2_656 .
O15 Rb2 H2WB 122.5 4_665 .
Mo5 Rb2 H2WB 106.8 4_565 .
Mo4 Rb2 H2WB 110.8 4_665 .
H2WA Rb2 H2WB 25.2 . .
O20 Rb3 O7 148.42(10) . 1_655
O20 Rb3 O11 74.81(9) . 4_665
O7 Rb3 O11 117.47(9) 1_655 4_665
O20 Rb3 O17 92.08(9) . .
O7 Rb3 O17 80.60(9) 1_655 .
O11 Rb3 O17 161.35(9) 4_665 .
O20 Rb3 O21 72.18(10) . 4_666
O7 Rb3 O21 134.40(10) 1_655 4_666
O11 Rb3 O21 85.61(10) 4_665 4_666
O17 Rb3 O21 77.65(10) . 4_666
O20 Rb3 O19 73.42(10) . 4_665
O7 Rb3 O19 82.03(9) 1_655 4_665
O11 Rb3 O19 74.14(9) 4_665 4_665
O17 Rb3 O19 115.34(9) . 4_665
O21 Rb3 O19 143.57(9) 4_666 4_665
O20 Rb3 O19 155.03(10) . 1_655
O7 Rb3 O19 52.77(9) 1_655 1_655
O11 Rb3 O19 109.12(9) 4_665 1_655
O17 Rb3 O19 77.33(9) . 1_655
O21 Rb3 O19 83.40(9) 4_666 1_655
O19 Rb3 O19 131.56(11) 4_665 1_655
O20 Rb3 O2 109.00(9) . 4_665
O7 Rb3 O2 67.71(8) 1_655 4_665
O11 Rb3 O2 52.13(8) 4_665 4_665
O17 Rb3 O2 146.46(8) . 4_665
O21 Rb3 O2 132.91(9) 4_666 4_665
O19 Rb3 O2 51.33(8) 4_665 4_665
O19 Rb3 O2 91.30(8) 1_655 4_665
O20 Rb3 O12 53.00(8) . .
O7 Rb3 O12 100.54(9) 1_655 .
O11 Rb3 O12 123.15(8) 4_665 .
O17 Rb3 O12 52.25(8) . .
O21 Rb3 O12 96.98(9) 4_666 .
O19 Rb3 O12 71.04(8) 4_665 .
O19 Rb3 O12 127.65(8) 1_655 .
O2 Rb3 O12 121.87(8) 4_665 .
O20 Rb3 Mo3 164.80(7) . 1_655
O7 Rb3 Mo3 26.12(7) 1_655 1_655
O11 Rb3 Mo3 120.32(6) 4_665 1_655
O17 Rb3 Mo3 73.55(6) . 1_655
O21 Rb3 Mo3 108.53(7) 4_666 1_655
O19 Rb3 Mo3 107.82(6) 4_665 1_655
O19 Rb3 Mo3 27.26(6) 1_655 1_655
O2 Rb3 Mo3 81.95(5) 4_665 1_655
O12 Rb3 Mo3 112.47(5) . 1_655
O20 Rb3 Mo2 23.37(7) . .
O7 Rb3 Mo2 130.08(7) 1_655 .
O11 Rb3 Mo2 97.56(6) 4_665 .
O17 Rb3 Mo2 71.35(6) . .
O21 Rb3 Mo2 78.82(7) 4_666 .
O19 Rb3 Mo2 74.35(6) 4_665 .
O19 Rb3 Mo2 146.56(6) 1_655 .
O2 Rb3 Mo2 121.44(5) 4_665 .
O12 Rb3 Mo2 30.23(5) . .
Mo3 Rb3 Mo2 141.523(18) 1_655 .
O20 Rb3 Mo1 73.92(7) . .
O7 Rb3 Mo1 89.42(7) 1_655 .
O11 Rb3 Mo1 148.71(6) 4_665 .
O17 Rb3 Mo1 23.21(6) . .
O21 Rb3 Mo1 86.00(7) 4_666 .
O19 Rb3 Mo1 95.75(6) 4_665 .
O19 Rb3 Mo1 99.76(6) 1_655 .
O2 Rb3 Mo1 140.73(5) 4_665 .
O12 Rb3 Mo1 29.03(5) . .
Mo3 Rb3 Mo1 90.916(16) 1_655 .
Mo2 Rb3 Mo1 51.206(9) . .
O17 Mo1 O14 102.24(16) . .
O17 Mo1 O9 98.47(15) . .
O14 Mo1 O9 101.21(14) . .
O17 Mo1 O12 100.51(14) . .
O14 Mo1 O12 99.85(14) . .
O9 Mo1 O12 147.82(12) . .
O17 Mo1 O3 88.29(14) . .
O14 Mo1 O3 166.19(14) . .
O9 Mo1 O3 85.83(12) . .
O12 Mo1 O3 69.10(11) . .
O17 Mo1 O4 175.27(13) . .
O14 Mo1 O4 82.47(13) . .
O9 Mo1 O4 80.95(12) . .
O12 Mo1 O4 78.01(12) . .
O3 Mo1 O4 86.99(10) . .
O17 Mo1 Rb4 129.25(12) . .
O14 Mo1 Rb4 56.48(11) . .
O9 Mo1 Rb4 128.79(9) . .
O12 Mo1 Rb4 49.99(9) . .
O3 Mo1 Rb4 109.88(8) . .
O4 Mo1 Rb4 53.05(7) . .
O17 Mo1 Rb2 47.59(11) . 4_666
O14 Mo1 Rb2 107.09(11) . 4_666
O9 Mo1 Rb2 50.89(9) . 4_666
O12 Mo1 Rb2 141.51(9) . 4_666
O3 Mo1 Rb2 86.59(8) . 4_666
O4 Mo1 Rb2 131.74(8) . 4_666
Rb4 Mo1 Rb2 163.502(15) . 4_666
O17 Mo1 Rb1 96.60(11) . 3_656
O14 Mo1 Rb1 47.49(11) . 3_656
O9 Mo1 Rb1 55.15(9) . 3_656
O12 Mo1 Rb1 145.97(9) . 3_656
O3 Mo1 Rb1 140.98(8) . 3_656
O4 Mo1 Rb1 86.93(7) . 3_656
Rb4 Mo1 Rb1 96.747(16) . 3_656
Rb2 Mo1 Rb1 69.433(15) 4_666 3_656
O17 Mo1 Rb3 43.31(11) . .
O14 Mo1 Rb3 107.33(11) . .
O9 Mo1 Rb3 135.85(9) . .
O12 Mo1 Rb3 57.20(9) . .
O3 Mo1 Rb3 74.22(8) . .
O4 Mo1 Rb3 135.01(8) . .
Rb4 Mo1 Rb3 95.214(15) . .
Rb2 Mo1 Rb3 88.296(14) 4_666 .
Rb1 Mo1 Rb3 132.466(18) 3_656 .
O20 Mo2 O21 104.12(17) . .
O20 Mo2 O12 99.57(14) . .
O21 Mo2 O12 97.61(15) . .
O20 Mo2 O8 93.61(14) . .
O21 Mo2 O8 103.40(15) . .
O12 Mo2 O8 151.63(13) . .
O20 Mo2 O3 100.01(15) . .
O21 Mo2 O3 154.57(15) . .
O12 Mo2 O3 70.28(12) . .
O8 Mo2 O3 82.80(12) . .
O20 Mo2 O5 163.56(14) . .
O21 Mo2 O5 85.21(14) . .
O12 Mo2 O5 92.44(11) . .
O8 Mo2 O5 70.83(11) . .
O3 Mo2 O5 73.45(11) . .
O20 Mo2 Rb3 40.83(11) . .
O21 Mo2 Rb3 116.88(12) . .
O12 Mo2 Rb3 60.11(9) . .
O8 Mo2 Rb3 123.32(9) . .
O3 Mo2 Rb3 77.30(8) . .
O5 Mo2 Rb3 145.42(7) . .
O20 Mo2 Rb4 119.98(11) . .
O21 Mo2 Rb4 64.82(12) . .
O12 Mo2 Rb4 35.85(9) . .
O8 Mo2 Rb4 145.86(9) . .
O3 Mo2 Rb4 96.09(8) . .
O5 Mo2 Rb4 76.15(7) . .
Rb3 Mo2 Rb4 89.178(13) . .
O7 Mo3 O19 101.97(16) . .
O7 Mo3 O8 102.77(15) . .
O19 Mo3 O8 100.61(14) . .
O7 Mo3 O16 97.62(15) . .
O19 Mo3 O16 103.36(14) . .
O8 Mo3 O16 144.36(12) . .
O7 Mo3 O5 89.01(13) . .
O19 Mo3 O5 167.92(14) . .
O8 Mo3 O5 71.71(12) . .
O16 Mo3 O5 79.82(12) . .
O7 Mo3 O2 169.11(14) . .
O19 Mo3 O2 85.86(14) . .
O8 Mo3 O2 82.94(12) . .
O16 Mo3 O2 72.98(12) . .
O5 Mo3 O2 83.96(11) . .
O7 Mo3 Rb3 47.42(11) . 1_455
O19 Mo3 Rb3 56.05(11) . 1_455
O8 Mo3 Rb3 119.14(9) . 1_455
O16 Mo3 Rb3 96.17(9) . 1_455
O5 Mo3 Rb3 135.69(8) . 1_455
O2 Mo3 Rb3 137.44(7) . 1_455
O7 Mo3 Rb3 136.80(11) . 4_566
O19 Mo3 Rb3 36.75(11) . 4_566
O8 Mo3 Rb3 98.66(10) . 4_566
O16 Mo3 Rb3 85.53(10) . 4_566
O5 Mo3 Rb3 133.54(8) . 4_566
O2 Mo3 Rb3 49.58(7) . 4_566
Rb3 Mo3 Rb3 89.380(12) 1_455 4_566
O15 Mo4 O11 103.31(16) . .
O15 Mo4 O16 94.56(15) . .
O11 Mo4 O16 103.19(14) . .
O15 Mo4 O10 101.39(15) . .
O11 Mo4 O10 96.95(14) . .
O16 Mo4 O10 150.64(13) . .
O15 Mo4 O6 100.23(14) . .
O11 Mo4 O6 155.28(13) . .
O16 Mo4 O6 82.21(12) . .
O10 Mo4 O6 70.86(12) . .
O15 Mo4 O2 166.02(14) . .
O11 Mo4 O2 83.14(13) . .
O16 Mo4 O2 71.75(12) . .
O10 Mo4 O2 89.96(12) . .
O6 Mo4 O2 75.62(11) . .
O15 Mo4 Rb4 95.23(12) . 1_556
O11 Mo4 Rb4 47.88(11) . 1_556
O16 Mo4 Rb4 150.96(9) . 1_556
O10 Mo4 Rb4 51.90(9) . 1_556
O6 Mo4 Rb4 122.59(8) . 1_556
O2 Mo4 Rb4 98.22(8) . 1_556
O15 Mo4 Rb2 64.25(11) . 4_566
O11 Mo4 Rb2 44.63(11) . 4_566
O16 Mo4 Rb2 85.30(9) . 4_566
O10 Mo4 Rb2 123.82(9) . 4_566
O6 Mo4 Rb2 159.24(8) . 4_566
O2 Mo4 Rb2 115.91(7) . 4_566
Rb4 Mo4 Rb2 74.571(17) 1_556 4_566
O15 Mo4 Rb4 42.82(11) . 3_656
O11 Mo4 Rb4 129.37(11) . 3_656
O16 Mo4 Rb4 113.75(9) . 3_656
O10 Mo4 Rb4 66.23(10) . 3_656
O6 Mo4 Rb4 66.46(8) . 3_656
O2 Mo4 Rb4 139.93(7) . 3_656
Rb4 Mo4 Rb4 91.690(13) 1_556 3_656
Rb2 Mo4 Rb4 104.153(13) 4_566 3_656
O15 Mo4 Rb3 133.22(11) . 4_566
O11 Mo4 Rb3 32.15(11) . 4_566
O16 Mo4 Rb3 87.62(9) . 4_566
O10 Mo4 Rb3 98.78(10) . 4_566
O6 Mo4 Rb3 126.27(8) . 4_566
O2 Mo4 Rb3 51.23(7) . 4_566
Rb4 Mo4 Rb3 65.947(14) 1_556 4_566
Rb2 Mo4 Rb3 69.404(12) 4_566 4_566
Rb4 Mo4 Rb3 157.567(15) 3_656 4_566
O13 Mo5 O18 101.40(16) . .
O13 Mo5 O10 100.13(14) . .
O18 Mo5 O10 101.83(14) . .
O13 Mo5 O9 102.90(14) . .
O18 Mo5 O9 97.56(14) . .
O10 Mo5 O9 146.15(13) . .
O13 Mo5 O1 81.59(13) . .
O18 Mo5 O1 175.59(14) . .
O10 Mo5 O1 80.69(12) . .
O9 Mo5 O1 78.54(12) . .
O13 Mo5 O6 166.05(13) . .
O18 Mo5 O6 88.31(14) . .
O10 Mo5 O6 67.78(12) . .
O9 Mo5 O6 85.49(12) . .
O1 Mo5 O6 89.33(10) . .
O13 Mo5 Rb2 53.10(11) . 4_666
O18 Mo5 Rb2 122.35(11) . 4_666
O10 Mo5 Rb2 130.37(10) . 4_666
O9 Mo5 Rb2 53.75(9) . 4_666
O1 Mo5 Rb2 56.92(7) . 4_666
O6 Mo5 Rb2 129.12(7) . 4_666
O13 Mo5 Rb4 117.81(11) . 3_656
O18 Mo5 Rb4 39.12(11) . 3_656
O10 Mo5 Rb4 64.52(10) . 3_656
O9 Mo5 Rb4 122.82(9) . 3_656
O1 Mo5 Rb4 141.98(7) . 3_656
O6 Mo5 Rb4 64.37(7) . 3_656
Rb2 Mo5 Rb4 160.909(14) 4_666 3_656
O13 Mo5 Rb2 53.52(11) . 2_646
O18 Mo5 Rb2 48.01(11) . 2_646
O10 Mo5 Rb2 104.49(9) . 2_646
O9 Mo5 Rb2 109.11(9) . 2_646
O1 Mo5 Rb2 135.11(7) . 2_646
O6 Mo5 Rb2 134.47(7) . 2_646
Rb2 Mo5 Rb2 91.143(16) 4_666 2_646
Rb4 Mo5 Rb2 71.877(16) 3_656 2_646
O1 Se1 O2 101.76(14) . .
O1 Se1 O3 100.40(14) . .
O2 Se1 O3 101.93(14) . .
O4 Se2 O5 101.93(14) . .
O4 Se2 O6 99.90(14) . .
O5 Se2 O6 102.72(14) . .
O4 Se2 Rb1 137.12(11) . .
O5 Se2 Rb1 88.49(10) . .
O6 Se2 Rb1 118.38(10) . .
O4 Se2 Rb4 37.21(11) . .
O5 Se2 Rb4 84.23(10) . .
O6 Se2 Rb4 136.16(10) . .
Rb1 Se2 Rb4 104.89(2) . .
Se1 O1 Mo5 126.01(16) . .
Se1 O1 Rb2 123.41(14) . 4_666
Mo5 O1 Rb2 85.04(9) . 4_666
Se1 O2 Mo3 122.87(15) . .
Se1 O2 Mo4 133.56(15) . .
Mo3 O2 Mo4 91.79(10) . .
Se1 O2 Rb3 107.92(13) . 4_566
Mo3 O2 Rb3 98.17(9) . 4_566
Mo4 O2 Rb3 94.85(9) . 4_566
Rb2 O2W Rb1 104.54(13) . 4_666
Rb2 O2W H2WA 109.5 . .
Rb1 O2W H2WA 19.2 4_666 .
Rb2 O2W H2WB 109.4 . .
Rb1 O2W H2WB 94.8 4_666 .
H2WA O2W H2WB 109.5 . .
Se1 O3 Mo2 125.73(15) . .
Se1 O3 Mo1 136.12(16) . .
Mo2 O3 Mo1 98.09(12) . .
Se2 O4 Mo1 126.59(16) . .
Se2 O4 Rb4 122.92(15) . .
Mo1 O4 Rb4 88.29(9) . .
Se2 O5 Mo2 132.37(15) . .
Se2 O5 Mo3 123.94(15) . .
Mo2 O5 Mo3 94.66(11) . .
Se2 O6 Mo4 124.72(15) . .
Se2 O6 Mo5 137.91(15) . .
Mo4 O6 Mo5 97.19(11) . .
Se2 O6 Rb4 108.92(13) . 3_656
Mo4 O6 Rb4 79.64(8) . 3_656
Mo5 O6 Rb4 79.81(8) . 3_656
Mo3 O7 Rb3 106.46(14) . 1_455
Mo3 O8 Mo2 122.75(16) . .
Mo1 O9 Mo5 148.29(17) . .
Mo1 O9 Rb2 99.68(11) . 4_666
Mo5 O9 Rb2 95.44(11) . 4_666
Mo1 O9 Rb1 96.17(11) . 3_656
Mo5 O9 Rb1 111.67(12) . 3_656
Rb2 O9 Rb1 89.77(8) 4_666 3_656
Mo5 O10 Mo4 123.17(16) . .
Mo5 O10 Rb4 137.01(14) . 1_556
Mo4 O10 Rb4 97.67(11) . 1_556
Mo5 O10 Rb4 86.22(11) . 3_656
Mo4 O10 Rb4 83.88(11) . 3_656
Rb4 O10 Rb4 113.26(9) 1_556 3_656
Mo4 O11 Rb2 110.40(15) . 4_566
Mo4 O11 Rb3 129.51(15) . 4_566
Rb2 O11 Rb3 105.26(10) 4_566 4_566
Mo4 O11 Rb4 106.12(13) . 1_556
Rb2 O11 Rb4 105.56(10) 4_566 1_556
Rb3 O11 Rb4 97.14(10) 4_566 1_556
Mo1 O12 Mo2 121.81(15) . .
Mo1 O12 Rb4 98.98(11) . .
Mo2 O12 Rb4 120.79(14) . .
Mo1 O12 Rb3 93.76(11) . .
Mo2 O12 Rb3 89.66(10) . .
Rb4 O12 Rb3 131.46(10) . .
Mo5 O13 Rb1 148.72(15) . 1_656
Mo5 O13 Rb2 100.11(13) . 4_666
Rb1 O13 Rb2 97.54(9) 1_656 4_666
Mo5 O13 Rb2 101.24(13) . 2_646
Rb1 O13 Rb2 90.79(8) 1_656 2_646
Rb2 O13 Rb2 122.12(10) 4_666 2_646
Mo1 O14 Rb1 140.88(17) . 1_655
Mo1 O14 Rb1 108.19(14) . 3_656
Rb1 O14 Rb1 95.81(9) 1_655 3_656
Mo1 O14 Rb4 95.97(13) . .
Rb1 O14 Rb4 86.67(9) 1_655 .
Rb1 O14 Rb4 136.22(12) 3_656 .
Mo4 O15 Rb4 113.06(15) . 3_656
Mo4 O15 Rb1 156.18(17) . 3_556
Rb4 O15 Rb1 84.41(8) 3_656 3_556
Mo4 O15 Rb2 89.21(13) . 4_566
Rb4 O15 Rb2 148.40(11) 3_656 4_566
Rb1 O15 Rb2 82.21(7) 3_556 4_566
Mo3 O16 Mo4 123.15(16) . .
Mo1 O17 Rb3 113.48(15) . .
Mo1 O17 Rb2 107.34(14) . 4_666
Rb3 O17 Rb2 132.71(12) . 4_666
Mo5 O18 Rb4 118.19(15) . 3_656
Mo5 O18 Rb2 107.39(15) . 2_646
Rb4 O18 Rb2 103.40(10) 3_656 2_646
Mo3 O19 Rb3 123.93(15) . 4_566
Mo3 O19 Rb3 96.69(14) . 1_455
Rb3 O19 Rb3 131.29(10) 4_566 1_455
Mo2 O20 Rb3 115.80(15) . .
Mo2 O20 Rb2 138.57(16) . .
Rb3 O20 Rb2 105.45(10) . .
Mo2 O21 Rb3 133.44(17) . 4_565
O18 Rb4 O15 98.02(9) 3_656 3_656
O18 Rb4 O1W 166.85(10) 3_656 .
O15 Rb4 O1W 89.99(10) 3_656 .
O18 Rb4 O12 109.34(9) 3_656 .
O15 Rb4 O12 126.77(9) 3_656 .
O1W Rb4 O12 73.27(10) . .
O18 Rb4 O11 75.56(9) 3_656 1_554
O15 Rb4 O11 116.43(10) 3_656 1_554
O1W Rb4 O11 91.56(10) . 1_554
O12 Rb4 O11 114.23(9) . 1_554
O18 Rb4 O4 69.78(9) 3_656 .
O15 Rb4 O4 97.23(9) 3_656 .
O1W Rb4 O4 119.71(10) . .
O12 Rb4 O4 54.90(8) . .
O11 Rb4 O4 134.41(8) 1_554 .
O18 Rb4 O10 102.90(9) 3_656 1_554
O15 Rb4 O10 65.87(9) 3_656 1_554
O1W Rb4 O10 70.86(10) . 1_554
O12 Rb4 O10 141.90(9) . 1_554
O11 Rb4 O10 55.15(8) 1_554 1_554
O4 Rb4 O10 161.07(8) . 1_554
O18 Rb4 O14 118.12(9) 3_656 .
O15 Rb4 O14 71.21(9) 3_656 .
O1W Rb4 O14 74.31(10) . .
O12 Rb4 O14 55.72(8) . .
O11 Rb4 O14 164.32(9) 1_554 .
O4 Rb4 O14 52.76(8) . .
O10 Rb4 O14 123.53(8) 1_554 .
O18 Rb4 O10 51.21(8) 3_656 3_656
O15 Rb4 O10 50.96(8) 3_656 3_656
O1W Rb4 O10 131.07(9) . 3_656
O12 Rb4 O10 151.15(8) . 3_656
O11 Rb4 O10 83.78(8) 1_554 3_656
O4 Rb4 O10 96.30(8) . 3_656
O10 Rb4 O10 66.74(9) 1_554 3_656
O14 Rb4 O10 110.53(8) . 3_656
O18 Rb4 O6 51.20(8) 3_656 3_656
O15 Rb4 O6 54.16(8) 3_656 3_656
O1W Rb4 O6 140.59(9) . 3_656
O12 Rb4 O6 112.94(8) . 3_656
O11 Rb4 O6 117.33(8) 1_554 3_656
O4 Rb4 O6 58.67(7) . 3_656
O10 Rb4 O6 102.88(8) 1_554 3_656
O14 Rb4 O6 78.34(8) . 3_656
O10 Rb4 O6 39.21(7) 3_656 3_656
O18 Rb4 Mo1 107.98(7) 3_656 .
O15 Rb4 Mo1 97.74(7) 3_656 .
O1W Rb4 Mo1 81.05(8) . .
O12 Rb4 Mo1 31.03(6) . .
O11 Rb4 Mo1 145.11(7) 1_554 .
O4 Rb4 Mo1 38.66(6) . .
O10 Rb4 Mo1 146.88(6) 1_554 .
O14 Rb4 Mo1 27.55(6) . .
O10 Rb4 Mo1 126.33(5) 3_656 .
O6 Rb4 Mo1 87.65(5) 3_656 .
O18 Rb4 Mo4 82.64(7) 3_656 1_554
O15 Rb4 Mo4 90.86(7) 3_656 1_554
O1W Rb4 Mo4 86.85(8) . 1_554
O12 Rb4 Mo4 136.18(6) . 1_554
O11 Rb4 Mo4 26.00(6) 1_554 1_554
O4 Rb4 Mo4 152.05(6) . 1_554
O10 Rb4 Mo4 30.43(6) 1_554 1_554
O14 Rb4 Mo4 153.60(6) . 1_554
O10 Rb4 Mo4 68.40(5) 3_656 1_554
O6 Rb4 Mo4 107.22(5) 3_656 1_554
Mo1 Rb4 Mo4 165.117(16) . 1_554
O18 Rb4 H1WB 161.7 3_656 .
O15 Rb4 H1WB 78.0 3_656 .
O1W Rb4 H1WB 14.2 . .
O12 Rb4 H1WB 86.8 . .
O11 Rb4 H1WB 90.1 1_554 .
O4 Rb4 H1WB 128.2 . .
O10 Rb4 H1WB 59.0 1_554 .
O14 Rb4 H1WB 77.8 . .
O10 Rb4 H1WB 116.8 3_656 .
O6 Rb4 H1WB 131.2 3_656 .
Mo1 Rb4 H1WB 90.3 . .
Mo4 Rb4 H1WB 79.6 1_554 .
O18 Rb4 H1WA 153.2 3_656 .
O15 Rb4 H1WA 102.6 3_656 .
O1W Rb4 H1WA 14.3 . .
O12 Rb4 H1WA 71.2 . .
O11 Rb4 H1WA 80.0 1_554 .
O4 Rb4 H1WA 123.5 . .
O10 Rb4 H1WA 70.9 1_554 .
O14 Rb4 H1WA 85.0 . .
O10 Rb4 H1WA 136.5 3_656 .
O6 Rb4 H1WA 154.8 3_656 .
Mo1 Rb4 H1WA 86.2 . .
Mo4 Rb4 H1WA 80.1 1_554 .
H1WB Rb4 H1WA 24.6 . .
O1W Rb1 O14 75.97(10) 1_455 1_455
O1W Rb1 O2W 64.27(12) 1_455 4_565
O14 Rb1 O2W 127.98(11) 1_455 4_565
O1W Rb1 O13 68.53(10) 1_455 1_454
O14 Rb1 O13 121.28(9) 1_455 1_454
O2W Rb1 O13 74.13(10) 4_565 1_454
O1W Rb1 O14 159.55(10) 1_455 3_656
O14 Rb1 O14 84.19(9) 1_455 3_656
O2W Rb1 O14 134.60(11) 4_565 3_656
O13 Rb1 O14 119.71(9) 1_454 3_656
O1W Rb1 O9 142.83(9) 1_455 3_656
O14 Rb1 O9 132.20(8) 1_455 3_656
O2W Rb1 O9 99.05(10) 4_565 3_656
O13 Rb1 O9 75.08(8) 1_454 3_656
O14 Rb1 O9 52.42(8) 3_656 3_656
O1W Rb1 O15 80.58(10) 1_455 3_556
O14 Rb1 O15 66.84(9) 1_455 3_556
O2W Rb1 O15 131.84(10) 4_565 3_556
O13 Rb1 O15 62.46(9) 1_454 3_556
O14 Rb1 O15 87.18(9) 3_656 3_556
O9 Rb1 O15 89.45(8) 3_656 3_556
O1W Rb1 Se2 124.64(8) 1_455 .
O14 Rb1 Se2 117.34(7) 1_455 .
O2W Rb1 Se2 67.46(9) 4_565 .
O13 Rb1 Se2 121.24(6) 1_454 .
O14 Rb1 Se2 69.18(6) 3_656 .
O9 Rb1 Se2 69.29(5) 3_656 .
O15 Rb1 Se2 154.71(6) 3_556 .
O1W Rb1 Mo1 162.77(8) 1_455 3_656
O14 Rb1 Mo1 104.94(7) 1_455 3_656
O2W Rb1 Mo1 123.02(9) 4_565 3_656
O13 Rb1 Mo1 97.45(6) 1_454 3_656
O14 Rb1 Mo1 24.32(6) 3_656 3_656
O9 Rb1 Mo1 28.68(5) 3_656 3_656
O15 Rb1 Mo1 84.01(6) 3_556 3_656
Se2 Rb1 Mo1 70.751(15) . 3_656
O1W Rb1 Rb4 43.59(8) 1_455 1_455
O14 Rb1 Rb4 48.14(7) 1_455 1_455
O2W Rb1 Rb4 107.49(9) 4_565 1_455
O13 Rb1 Rb4 74.39(6) 1_454 1_455
O14 Rb1 Rb4 117.82(6) 3_656 1_455
O9 Rb1 Rb4 131.61(6) 3_656 1_455
O15 Rb1 Rb4 42.96(6) 3_556 1_455
Se2 Rb1 Rb4 158.70(2) . 1_455
Mo1 Rb1 Rb4 124.58(2) 3_656 1_455
O1W Rb1 Rb2 109.47(8) 1_455 2_545
O14 Rb1 Rb2 113.14(7) 1_455 2_545
O2W Rb1 Rb2 110.94(8) 4_565 2_545
O13 Rb1 Rb2 46.42(6) 1_454 2_545
O14 Rb1 Rb2 73.75(7) 3_656 2_545
O9 Rb1 Rb2 42.83(5) 3_656 2_545
O15 Rb1 Rb2 50.16(6) 3_556 2_545
Se2 Rb1 Rb2 111.800(17) . 2_545
Mo1 Rb1 Rb2 53.953(16) 3_656 2_545
Rb4 Rb1 Rb2 89.435(17) 1_455 2_545
O1W Rb1 Rb1 118.98(8) 1_455 3_556
O14 Rb1 Rb1 43.17(6) 1_455 3_556
O2W Rb1 Rb1 152.73(9) 4_565 3_556
O13 Rb1 Rb1 133.10(7) 1_454 3_556
O14 Rb1 Rb1 41.02(6) 3_656 3_556
O9 Rb1 Rb1 91.36(6) 3_656 3_556
O15 Rb1 Rb1 72.95(6) 3_556 3_556
Se2 Rb1 Rb1 93.36(2) . 3_556
Mo1 Rb1 Rb1 62.830(17) 3_656 3_556
Rb4 Rb1 Rb1 83.146(19) 1_455 3_556
Rb2 Rb1 Rb1 93.83(3) 2_545 3_556
Rb4 O1W Rb1 91.99(11) . 1_655
Rb4 O1W H1WB 109.5 . .
Rb1 O1W H1WB 62.9 1_655 .
Rb4 O1W H1WA 109.3 . .
Rb1 O1W H1WA 158.6 1_655 .
H1WB O1W H1WA 109.5 . .

loop_
_geom_bond_atom_site_label_1
_geom_bond_atom_site_label_2
_geom_bond_distance
_geom_bond_site_symmetry_2
Rb2 O2W 2.791(4) .
Rb2 O11 2.873(3) 4_665
Rb2 O17 2.977(3) 4_565
Rb2 O20 2.980(3) .
Rb2 O9 3.029(3) 4_565
Rb2 O13 3.037(3) 4_565
Rb2 O18 3.067(3) 2_656
Rb2 O1 3.145(3) 4_565
Rb2 O13 3.228(3) 2_656
Rb2 O15 3.453(3) 4_665
Rb2 Mo5 3.7391(8) 4_565
Rb2 Mo4 3.8335(8) 4_665
Rb2 H2WA 3.1776 .
Rb2 H2WB 3.1760 .
Rb3 O20 2.805(3) .
Rb3 O7 2.860(3) 1_655
Rb3 O11 2.920(3) 4_665
Rb3 O17 2.972(3) .
Rb3 O21 3.010(3) 4_666
Rb3 O19 3.106(4) 4_665
Rb3 O19 3.111(3) 1_655
Rb3 O2 3.313(3) 4_665
Rb3 O12 3.348(3) .
Rb3 Mo3 3.7243(8) 1_655
Rb3 Mo2 3.8620(9) .
Rb3 Mo1 3.9747(8) .
Mo1 O17 1.708(3) .
Mo1 O14 1.723(3) .
Mo1 O9 1.918(3) .
Mo1 O12 1.933(3) .
Mo1 O3 2.274(3) .
Mo1 O4 2.315(3) .
Mo1 Rb4 3.7038(9) .
Mo1 Rb2 3.8480(9) 4_666
Mo1 Rb1 3.9739(9) 3_656
Mo2 O20 1.701(3) .
Mo2 O21 1.706(3) .
Mo2 O12 1.944(3) .
Mo2 O8 1.965(3) .
Mo2 O3 2.212(3) .
Mo2 O5 2.308(3) .
Mo2 Rb4 4.2124(8) .
Mo3 O7 1.710(3) .
Mo3 O19 1.717(3) .
Mo3 O8 1.905(3) .
Mo3 O16 1.914(3) .
Mo3 O5 2.312(3) .
Mo3 O2 2.322(3) .
Mo3 Rb3 3.7243(8) 1_455
Mo3 Rb3 4.3070(10) 4_566
Mo4 O15 1.713(3) .
Mo4 O11 1.727(3) .
Mo4 O16 1.918(3) .
Mo4 O10 1.934(3) .
Mo4 O6 2.187(3) .
Mo4 O2 2.371(3) .
Mo4 Rb4 3.7835(9) 1_556
Mo4 Rb2 3.8335(8) 4_566
Mo4 Rb4 3.8576(9) 3_656
Mo4 Rb3 4.2337(9) 4_566
Mo5 O13 1.712(3) .
Mo5 O18 1.718(3) .
Mo5 O10 1.923(3) .
Mo5 O9 1.924(3) .
Mo5 O1 2.313(3) .
Mo5 O6 2.334(3) .
Mo5 Rb2 3.7391(8) 4_666
Mo5 Rb4 3.9247(8) 3_656
Mo5 Rb2 3.9374(8) 2_646
Se1 O1 1.671(3) .
Se1 O2 1.710(3) .
Se1 O3 1.722(3) .
Se2 O4 1.664(3) .
Se2 O5 1.714(3) .
Se2 O6 1.728(3) .
Se2 Rb1 3.8076(10) .
Se2 Rb4 4.1103(9) .
O1 Rb2 3.145(3) 4_666
O2 Rb3 3.313(3) 4_566
O2W Rb1 2.974(5) 4_666
O2W H2WA 0.8501 .
O2W H2WB 0.8501 .
O4 Rb4 2.961(3) .
O6 Rb4 3.595(3) 3_656
O7 Rb3 2.860(3) 1_455
O9 Rb2 3.029(3) 4_666
O9 Rb1 3.280(3) 3_656
O10 Rb4 3.004(3) 1_556
O10 Rb4 3.551(3) 3_656
O11 Rb2 2.873(3) 4_566
O11 Rb3 2.920(3) 4_566
O11 Rb4 2.921(3) 1_556
O12 Rb4 2.872(3) .
O13 Rb1 3.028(3) 1_656
O13 Rb2 3.037(3) 4_666
O13 Rb2 3.228(3) 2_646
O14 Rb1 2.958(3) 1_655
O14 Rb1 3.083(3) 3_656
O14 Rb4 3.105(3) .
O15 Rb4 2.850(3) 3_656
O15 Rb1 3.323(3) 3_556
O15 Rb2 3.453(3) 4_566
O17 Rb2 2.977(3) 4_666
O18 Rb4 2.810(3) 3_656
O18 Rb2 3.067(3) 2_646
O19 Rb3 3.106(4) 4_566
O19 Rb3 3.111(3) 1_455
O21 Rb3 3.010(3) 4_565
Rb4 O18 2.810(3) 3_656
Rb4 O15 2.850(3) 3_656
Rb4 O1W 2.871(4) .
Rb4 O11 2.921(3) 1_554
Rb4 O10 3.004(3) 1_554
Rb4 O10 3.551(3) 3_656
Rb4 O6 3.595(3) 3_656
Rb4 Mo4 3.7835(9) 1_554
Rb4 H1WB 3.2559 .
Rb4 H1WA 3.2529 .
Rb1 O1W 2.914(4) 1_455
Rb1 O14 2.958(3) 1_455
Rb1 O2W 2.974(5) 4_565
Rb1 O13 3.028(3) 1_454
Rb1 O14 3.083(3) 3_656
Rb1 O9 3.280(3) 3_656
Rb1 O15 3.323(3) 3_556
Rb1 Mo1 3.9739(9) 3_656
Rb1 Rb4 4.1616(11) 1_455
Rb1 Rb2 4.4559(11) 2_545
Rb1 Rb1 4.4837(14) 3_556
O1W Rb1 2.914(4) 1_655
O1W H1WB 0.8501 .
O1W H1WA 0.8498 .

loop_
_geom_hbond_atom_site_label_D
_geom_hbond_atom_site_label_H
_geom_hbond_atom_site_label_A
_geom_hbond_distance_DH
_geom_hbond_distance_HA
_geom_hbond_distance_DA
_geom_hbond_angle_DHA
_geom_hbond_site_symmetry_A
O1W H1WA O19 0.85 2.16 2.872(5) 141.7 4_665
O1W H1WB O1 0.85 2.29 2.851(5) 124.0 1_554
